data_7007845
loop_
_publ_author_name
'Taylor, Thomas J.'
'Burress, Charlotte N.'
'Pandey, Laxman'
'Gabba\"i, Fran\,cois P'

_publ_section_title
;
 Structural and photophysical studies of phenanthrene adducts involving
 C6F5HgCl and [o-C6F4Hg]3.
;
_journal_issue 39
_journal_name_full 'Dalton transactions (Cambridge, England : 2003)'
_journal_page_first 4654
_journal_page_last 4656
_journal_paper_doi 10.1039/b611564k
_journal_year 2006
_chemical_formula_moiety 'Hg Cl F5 C6, C13 H10'
_chemical_formula_sum 'C19 H10 Cl F5 Hg'
_chemical_formula_weight 569.31
_chemical_name_common pentafluoroHgCl/fluorene
_chemical_name_systematic
;
?
;
_space_group_IT_number 15
_symmetry_cell_setting monoclinic
_symmetry_space_group_name_Hall '-C 2yc'
_symmetry_space_group_name_H-M 'C 1 2/c 1'
_atom_sites_solution_hydrogens geom
_atom_sites_solution_primary direct
_atom_sites_solution_secondary difmap
_audit_creation_method SHELXL-97
_cell_angle_alpha 90.00
_cell_angle_beta 102.402(8)
_cell_angle_gamma 90.00
_cell_formula_units_Z 4
_cell_length_a 6.770(3)
_cell_length_b 35.555(16)
_cell_length_c 7.066(3)
_cell_measurement_temperature 110(2)
_cell_volume 1661.1(13)
_computing_structure_refinement 'SHELXL-97 (Sheldrick, 1997)'
_computing_structure_solution 'SHELXS-97 (Sheldrick, 1990)'
_diffrn_ambient_temperature 110(2)
_diffrn_measured_fraction_theta_full 0.859
_diffrn_measured_fraction_theta_max 0.859
_diffrn_radiation_monochromator graphite
_diffrn_radiation_source 'fine-focus sealed tube'
_diffrn_radiation_type MoK\a
_diffrn_radiation_wavelength 0.71073
_diffrn_reflns_av_R_equivalents 0.0946
_diffrn_reflns_av_sigmaI/netI 0.1415
_diffrn_reflns_limit_h_max 6
_diffrn_reflns_limit_h_min -9
_diffrn_reflns_limit_k_max 46
_diffrn_reflns_limit_k_min -45
_diffrn_reflns_limit_l_max 9
_diffrn_reflns_limit_l_min -8
_diffrn_reflns_number 4377
_diffrn_reflns_theta_full 28.81
_diffrn_reflns_theta_max 28.81
_diffrn_reflns_theta_min 2.29
_exptl_absorpt_coefficient_mu 9.477
_exptl_absorpt_correction_T_max 1
_exptl_absorpt_correction_T_min 0.192399
_exptl_absorpt_correction_type multi-scan
_exptl_crystal_colour colorless
_exptl_crystal_density_diffrn 2.276
_exptl_crystal_density_method 'not measured'
_exptl_crystal_F_000 1064
_exptl_crystal_size_max 0.20
_exptl_crystal_size_mid 0.11
_exptl_crystal_size_min 0.04
_refine_diff_density_max 2.549
_refine_diff_density_min -3.376
_refine_diff_density_rms 0.264
_refine_ls_extinction_method none
_refine_ls_goodness_of_fit_ref 0.999
_refine_ls_hydrogen_treatment mixed
_refine_ls_matrix_type full
_refine_ls_number_parameters 144
_refine_ls_number_reflns 1873
_refine_ls_number_restraints 84
_refine_ls_restrained_S_all 0.976
_refine_ls_R_factor_all 0.0928
_refine_ls_R_factor_gt 0.0684
_refine_ls_shift/su_max 0.000
_refine_ls_shift/su_mean 0.000
_refine_ls_structure_factor_coef Fsqd
_refine_ls_weighting_details 'calc w=1/[\s^2^(Fo^2^)+(0.0550P)^2^+0.0000P] where P=(Fo^2^+2Fc^2^)/3'
_refine_ls_weighting_scheme calc
_refine_ls_wR_factor_gt 0.1496
_refine_ls_wR_factor_ref 0.1575
_reflns_number_gt 1297
_reflns_number_total 1873
_reflns_threshold_expression >2sigma(I)
_cod_data_source_file b611564k.txt
_cod_data_source_block lowersad
_cod_original_cell_volume 1661.3(13)
_cod_original_sg_symbol_H-M C2/c
_cod_database_code 7007845

loop_
_symmetry_equiv_pos_as_xyz
'x, y, z'
'-x, y, -z+1/2'
'x+1/2, y+1/2, z'
'-x+1/2, y+1/2, -z+1/2'
'-x, -y, -z'
'x, -y, z-1/2'
'-x+1/2, -y+1/2, -z'
'x+1/2, -y+1/2, z-1/2'

loop_
_atom_site_label
_atom_site_type_symbol
_atom_site_fract_x
_atom_site_fract_y
_atom_site_fract_z
_atom_site_U_iso_or_equiv
_atom_site_adp_type
_atom_site_occupancy
_atom_site_symmetry_multiplicity
_atom_site_calc_flag
_atom_site_refinement_flags
_atom_site_disorder_assembly
_atom_site_disorder_group
Hg1 Hg 0.0000 0.04404(2) 0.2500 0.0374(3) Uani 1 2 d S . .
Cl1 Cl 0.0000 -0.02014(13) 0.2500 0.0491(11) Uani 1 2 d S . .
F2 F 0.1140(10) 0.1041(2) 0.5867(10) 0.0466(17) Uani 1 1 d . . .
F3 F 0.1120(11) 0.1796(2) 0.5898(10) 0.0529(19) Uani 1 1 d . . .
F4 F 0.0000 0.2177(3) 0.2500 0.047(2) Uani 1 2 d S . .
C1 C 0.0000 0.1004(5) 0.2500 0.0372(17) Uani 1 2 d SU . .
C2 C 0.0548(16) 0.1213(4) 0.4211(17) 0.0373(16) Uani 1 1 d U . .
C3 C 0.0520(17) 0.1619(4) 0.4231(17) 0.0371(16) Uani 1 1 d U . .
C4 C 0.0000 0.1799(5) 0.2500 0.0372(17) Uani 1 2 d SU . .
C11 C 0.5000 0.1518(4) 0.2500 0.100(3) Uani 1 2 d SGU . .
C12 C 0.549(3) 0.1735(8) 0.417(2) 0.100(3) Uani 0.50 1 d PGU . .
H12A H 0.5854 0.1620 0.5449 0.120 Uiso 0.50 1 d PR . .
C13 C 0.548(8) 0.2125(8) 0.404(6) 0.100(3) Uani 0.50 1 d PGU . .
H13A H 0.5823 0.2280 0.5194 0.120 Uiso 0.50 1 d PR . .
C14 C 0.497(11) 0.2298(4) 0.224(8) 0.100(3) Uani 0.50 1 d PGU . .
H14A H 0.4958 0.2567 0.2130 0.120 Uiso 0.50 1 d PR . .
C15 C 0.448(8) 0.2081(8) 0.056(6) 0.100(3) Uani 0.50 1 d PGU . .
H15A H 0.4125 0.2195 -0.0675 0.120 Uiso 0.50 1 d PR . .
C16 C 0.449(3) 0.1691(8) 0.0697(18) 0.100(3) Uani 0.50 1 d PGU . .
C21 C 0.5000 0.1150(5) 0.2500 0.100(3) Uani 1 2 d SGU . .
C22 C 0.547(2) 0.0907(6) 0.4075(10) 0.100(3) Uani 0.50 1 d PGU . .
H22A H 0.5866 0.1006 0.5361 0.120 Uiso 0.50 1 d PR . .
C23 C 0.535(4) 0.0520(6) 0.378(3) 0.100(3) Uani 0.50 1 d PGU . .
H23A H 0.5670 0.0353 0.4871 0.119 Uiso 0.50 1 d PR . .
C24 C 0.477(5) 0.0376(5) 0.192(3) 0.099(3) Uani 0.50 1 d PGU . .
H24A H 0.4688 0.0109 0.1718 0.119 Uiso 0.50 1 d PR . .
C25 C 0.430(4) 0.0619(5) 0.034(2) 0.071(12) Uani 0.50 1 d PG . .
H25A H 0.3900 0.0519 -0.0946 0.085 Uiso 0.50 1 d PR . .
C26 C 0.4418(16) 0.1006(5) 0.0634(6) 0.100(3) Uani 0.50 1 d PGU . .
C30 C 0.407(3) 0.1363(6) -0.0618(9) 0.073(11) Uani 0.50 1 d PG . .
H30A H 0.5036 0.1370 -0.1436 0.088 Uiso 0.50 1 d PR . .
H30B H 0.2737 0.1367 -0.1428 0.088 Uiso 0.50 1 d PR . .

loop_
_atom_site_aniso_label
_atom_site_aniso_U_11
_atom_site_aniso_U_22
_atom_site_aniso_U_33
_atom_site_aniso_U_23
_atom_site_aniso_U_13
_atom_site_aniso_U_12
Hg1 0.0297(4) 0.0378(4) 0.0413(4) 0.000 0.0003(2) 0.000
Cl1 0.056(3) 0.037(2) 0.049(3) 0.000 0.001(2) 0.000
F2 0.044(4) 0.055(5) 0.038(4) 0.004(3) 0.002(3) -0.004(3)
F3 0.054(4) 0.061(5) 0.041(4) -0.008(4) 0.004(3) -0.006(4)
F4 0.044(5) 0.038(6) 0.059(6) 0.000 0.014(4) 0.000
C1 0.032(4) 0.043(4) 0.036(4) 0.000 0.006(3) 0.000
C2 0.032(4) 0.043(4) 0.036(4) 0.0000(8) 0.006(3) 0.0000(8)
C3 0.032(4) 0.042(4) 0.036(4) -0.0001(8) 0.006(3) 0.0000(8)
C4 0.032(4) 0.042(4) 0.036(4) 0.000 0.006(3) 0.000
C11 0.041(4) 0.076(6) 0.193(8) 0.000 0.050(5) 0.000
C12 0.042(4) 0.077(6) 0.193(8) 0.0001(9) 0.050(5) 0.0000(9)
C13 0.042(4) 0.077(6) 0.193(8) 0.0000(12) 0.050(5) -0.0001(12)
C14 0.042(4) 0.076(6) 0.193(8) 0.0000(12) 0.050(5) -0.0001(12)
C15 0.042(4) 0.077(6) 0.193(8) 0.0000(12) 0.050(5) 0.0000(12)
C16 0.042(4) 0.077(6) 0.193(8) -0.0001(9) 0.050(5) 0.0000(9)
C21 0.041(4) 0.076(6) 0.193(8) 0.000 0.050(5) 0.000
C22 0.041(4) 0.076(6) 0.193(8) -0.0003(10) 0.050(5) 0.0000(10)
C23 0.041(4) 0.076(6) 0.193(8) -0.0003(14) 0.050(5) 0.0001(14)
C24 0.041(4) 0.076(6) 0.193(8) -0.0005(18) 0.050(5) 0.0000(17)
C25 0.017(12) 0.15(4) 0.046(16) -0.003(18) 0.005(10) 0.007(15)
C26 0.041(4) 0.076(6) 0.193(8) 0.0002(10) 0.050(5) 0.0000(10)
C30 0.055(17) 0.07(2) 0.11(3) -0.05(2) 0.047(17) -0.010(15)

loop_
_atom_type_symbol
_atom_type_description
_atom_type_scat_dispersion_real
_atom_type_scat_dispersion_imag
_atom_type_scat_source
C C 0.0033 0.0016 'International Tables Vol C Tables 4.2.6.8 and 6.1.1.4'
H H 0.0000 0.0000 'International Tables Vol C Tables 4.2.6.8 and 6.1.1.4'
F F 0.0171 0.0103 'International Tables Vol C Tables 4.2.6.8 and 6.1.1.4'
Cl Cl 0.1484 0.1585 'International Tables Vol C Tables 4.2.6.8 and 6.1.1.4'
Hg Hg -2.3894 9.2266 'International Tables Vol C Tables 4.2.6.8 and 6.1.1.4'

loop_
_geom_angle_atom_site_label_1
_geom_angle_atom_site_label_2
_geom_angle_atom_site_label_3
_geom_angle
_geom_angle_site_symmetry_1
_geom_angle_site_symmetry_3
_geom_angle_publ_flag
C1 Hg1 Cl1 180.0 . . ?
C2 C1 C2 116.0(17) . 2 ?
C2 C1 Hg1 122.0(8) . . ?
C2 C1 Hg1 122.0(8) 2 . ?
F2 C2 C1 120.0(12) . . ?
F2 C2 C3 117.5(10) . . ?
C1 C2 C3 122.5(11) . . ?
F3 C3 C4 123.3(12) . . ?
F3 C3 C2 118.9(10) . . ?
C4 C3 C2 117.6(12) . . ?
F4 C4 C3 118.1(9) . 2 ?
F4 C4 C3 118.1(9) . . ?
C3 C4 C3 123.8(17) 2 . ?
C21 C11 C12 123.7(12) . . ?
C21 C11 C16 116.3(12) . . ?
C12 C11 C16 120.0 . . ?
C11 C12 C13 120.0 . . ?
C14 C13 C12 120.0 . . ?
C13 C14 C15 120.0 . . ?
C16 C15 C14 120.0 . . ?
C15 C16 C11 120.0 . . ?
C15 C16 C30 138.3(15) . . ?
C11 C16 C30 101.7(15) . . ?
C11 C21 C22 128.4(5) . . ?
C11 C21 C26 111.6(5) . . ?
C22 C21 C26 120.0 . . ?
C21 C22 C23 120.0 . . ?
C22 C23 C24 120.0 . . ?
C25 C24 C23 120.0 . . ?
C24 C25 C26 120.0 . . ?
C25 C26 C21 120.0 . . ?
C25 C26 C30 137.3 . . ?
C21 C26 C30 102.7 . . ?
C16 C30 C26 107.7(7) . . ?

loop_
_geom_bond_atom_site_label_1
_geom_bond_atom_site_label_2
_geom_bond_distance
_geom_bond_site_symmetry_2
_geom_bond_publ_flag
Hg1 C1 2.005(19) . ?
Hg1 Cl1 2.282(5) . ?
F2 C2 1.306(14) . ?
F3 C3 1.320(14) . ?
F4 C4 1.34(2) . ?
C1 C2 1.399(16) . ?
C1 C2 1.399(16) 2 ?
C2 C3 1.442(19) . ?
C3 C4 1.358(15) . ?
C4 C3 1.358(15) 2 ?
C11 C21 1.31(2) . ?
C11 C12 1.3901 . ?
C11 C16 1.3900 . ?
C12 C13 1.3900 . ?
C13 C14 1.3900 . ?
C14 C15 1.3900 . ?
C15 C16 1.3900 . ?
C16 C30 1.48(3) . ?
C21 C22 1.3900 . ?
C21 C26 1.3901 . ?
C22 C23 1.3900 . ?
C23 C24 1.3900 . ?
C24 C25 1.3900 . ?
C25 C26 1.3900 . ?
C26 C30 1.5360 . ?
